data_1516321
loop_
_publ_author_name
'Beaudoin, Daniel'
'Maris, Thierry'
'Wuest, James D.'

_publ_section_title
;
 Constructing monocrystalline covalent organic networks by polymerization
;
_journal_name_full 'Nature Chemistry'
_journal_page_first 830
_journal_page_last 834
_journal_paper_doi 10.1038/nchem.1730
_journal_volume 5
_journal_year 2013
_chemical_compound_source 'Synthesized by the authors. See text'
_chemical_formula_moiety 'C34 H28 N4 O4'
_chemical_formula_sum 'C34 H28 N4 O4'
_chemical_formula_weight 556.60
_chemical_name_systematic
; 
 ? 
;
_space_group_IT_number 86
_symmetry_cell_setting tetragonal
_symmetry_space_group_name_Hall '-P 4bc'
_symmetry_space_group_name_H-M 'P 42/n :2'
_atom_sites_solution_hydrogens geom
_atom_sites_solution_primary direct
_atom_sites_solution_secondary difmap
_audit_creation_method SHELXL-97
_cell_angle_alpha 90
_cell_angle_beta 90
_cell_angle_gamma 90
_cell_formula_units_Z 2
_cell_length_a 15.7703(5)
_cell_length_b 15.7703(5)
_cell_length_c 7.0717(2)
_cell_measurement_reflns_used 3050
_cell_measurement_temperature 100
_cell_measurement_theta_max 70.89
_cell_measurement_theta_min 3.96
_cell_volume 1758.75(9)
_computing_cell_refinement 'SAINT V7.68A(Bruker AXS, 2009)'
_computing_data_collection 'APEX2  (Bruker AXS, 2009)'
_computing_data_reduction 'SAINT V7.68A(Bruker AXS, 2009)'
_computing_molecular_graphics 'SHELXTL v6.12 (Bruker AXS, 2001)'
_computing_publication_material 'UdMX (Maris, 2004)'
_computing_structure_refinement 'SHELXL97 (Sheldrick, 2008)'
_computing_structure_solution 'SHELXS97 (Sheldrick, 2008)'
_diffrn_ambient_temperature 100
_diffrn_detector_area_resol_mean 8.3
_diffrn_measured_fraction_theta_full 0.994
_diffrn_measured_fraction_theta_max 0.994
_diffrn_measurement_device_type 'Bruker APEX II'
_diffrn_measurement_method \w
_diffrn_radiation_monochromator 'Quazar MX'
_diffrn_radiation_source 'Incoatec I\muS Microsource '
_diffrn_radiation_type CuK\a
_diffrn_radiation_wavelength 1.54178
_diffrn_reflns_av_R_equivalents 0.030
_diffrn_reflns_av_sigmaI/netI 0.0184
_diffrn_reflns_limit_h_max 19
_diffrn_reflns_limit_h_min -19
_diffrn_reflns_limit_k_max 19
_diffrn_reflns_limit_k_min -18
_diffrn_reflns_limit_l_max 8
_diffrn_reflns_limit_l_min -8
_diffrn_reflns_number 11742
_diffrn_reflns_theta_full 71.20
_diffrn_reflns_theta_max 71.20
_diffrn_reflns_theta_min 3.96
_exptl_absorpt_coefficient_mu 0.567
_exptl_absorpt_correction_T_max 0.9720
_exptl_absorpt_correction_T_min 0.8554
_exptl_absorpt_correction_type multi-scan
_exptl_absorpt_process_details 'Sadabs (Sheldrick, 2008)'
_exptl_crystal_colour yellow
_exptl_crystal_density_diffrn 1.051
_exptl_crystal_density_method 'not measured'
_exptl_crystal_description block
_exptl_crystal_F_000 584
_exptl_crystal_size_max 0.08
_exptl_crystal_size_mid 0.06
_exptl_crystal_size_min 0.05
_platon_squeeze_details
;
Attempts to  model disordered solvent molecules
were unsuccessful. PLATON/SQUEEZE  was used to correct
the data for the presence of the disordered solvent.
A potential solvent volume of 606.6 \%A^3^, 
34.5 % of the total unit-cell volume, was found.
180 electrons per unit cell worth of scattering were located
in the void. The reported structure is based on the 
PLATON/SQUEEZE corrected data. The actual solvent content is
unknown, so several quantities calculated like empirical formula, density, 
absorption coefficient, F(000) etc. may be incorrect.

Ref:  Sluis, P. van der & Spek, A.L. (1990). Acta Cryst. A46, 194-201.
;
_refine_diff_density_max 0.376
_refine_diff_density_min -0.374
_refine_diff_density_rms 0.059
_refine_ls_extinction_method none
_refine_ls_goodness_of_fit_ref 1.108
_refine_ls_hydrogen_treatment constr
_refine_ls_matrix_type full
_refine_ls_number_parameters 96
_refine_ls_number_reflns 1706
_refine_ls_number_restraints 0
_refine_ls_restrained_S_all 1.108
_refine_ls_R_factor_all 0.0735
_refine_ls_R_factor_gt 0.0685
_refine_ls_shift/su_max 0.000
_refine_ls_shift/su_mean 0.000
_refine_ls_structure_factor_coef Fsqd
_refine_ls_weighting_details 'calc w=1/[\s^2^(Fo^2^)+(0.1138P)^2^+1.3004P] where P=(Fo^2^+2Fc^2^)/3'
_refine_ls_weighting_scheme calc
_refine_ls_wR_factor_gt 0.2100
_refine_ls_wR_factor_ref 0.2148
_reflns_number_gt 1492
_reflns_number_total 1706
_reflns_threshold_expression I>2\s(I)
_cod_data_source_file nchem.1730-s5.cif
_cod_data_source_block jw1652
_cod_original_cell_volume 1758.75(12)
_cod_original_sg_symbol_H-M P42/n
_cod_database_code 1516321

loop_
_symmetry_equiv_pos_as_xyz
'x, y, z'
'-x+1/2, -y+1/2, z'
'-y, x+1/2, z+1/2'
'y+1/2, -x, z+1/2'
'-x, -y, -z'
'x-1/2, y-1/2, -z'
'y, -x-1/2, -z-1/2'
'-y-1/2, x, -z-1/2'

loop_
_atom_site_label
_atom_site_type_symbol
_atom_site_fract_x
_atom_site_fract_y
_atom_site_fract_z
_atom_site_U_iso_or_equiv
_atom_site_adp_type
_atom_site_occupancy
_atom_site_symmetry_multiplicity
_atom_site_calc_flag
_atom_site_refinement_flags
C1 C 0.7500 0.7500 -0.0010(4) 0.0217(6) Uani 1 2 d S
H1A H 0.7848 0.7870 0.0814 0.026 Uiso 0.50 1 calc PR
H1B H 0.7152 0.7130 0.0814 0.026 Uiso 0.50 1 calc PR
C2 C 0.80870(12) 0.69472(12) -0.1231(2) 0.0220(5) Uani 1 1 d .
C3 C 0.86245(12) 0.75327(12) -0.2504(3) 0.0234(5) Uani 1 1 d .
H3A H 0.8984 0.7902 -0.1704 0.028 Uiso 1 1 calc R
H3B H 0.9002 0.7184 -0.3308 0.028 Uiso 1 1 calc R
C4 C 0.86363(13) 0.64120(12) 0.0096(3) 0.0264(5) Uani 1 1 d .
C5 C 0.95172(14) 0.64814(15) 0.0184(3) 0.0362(6) Uani 1 1 d .
H5 H 0.9801 0.6850 -0.0670 0.043 Uiso 1 1 calc R
C6 C 0.99880(16) 0.60261(18) 0.1487(4) 0.0456(7) Uani 1 1 d .
H6 H 1.0589 0.6066 0.1484 0.055 Uiso 1 1 calc R
C7 C 0.95822(17) 0.55107(15) 0.2800(3) 0.0405(6) Uani 1 1 d .
C8 C 0.87062(16) 0.54087(15) 0.2727(3) 0.0383(6) Uani 1 1 d .
H8 H 0.8425 0.5043 0.3590 0.046 Uiso 1 1 calc R
C9 C 0.82515(15) 0.58511(13) 0.1369(3) 0.0323(5) Uani 1 1 d .
H9 H 0.7655 0.5770 0.1300 0.039 Uiso 1 1 calc R
N1 N 1.01227(14) 0.50620(14) 0.4130(3) 0.0459(6) Uani 1 1 d .
O1 O 1.08391(16) 0.4819(2) 0.3523(3) 0.0843(10) Uani 1 1 d .

loop_
_atom_site_aniso_label
_atom_site_aniso_U_11
_atom_site_aniso_U_22
_atom_site_aniso_U_33
_atom_site_aniso_U_23
_atom_site_aniso_U_13
_atom_site_aniso_U_12
C1 0.0263(13) 0.0236(12) 0.0152(12) 0.000 0.000 0.0014(10)
C2 0.0256(9) 0.0250(9) 0.0154(9) -0.0001(7) -0.0003(7) 0.0017(7)
C3 0.0223(9) 0.0295(10) 0.0183(9) -0.0002(7) -0.0009(7) -0.0001(7)
C4 0.0326(10) 0.0277(10) 0.0188(10) -0.0045(8) -0.0024(7) 0.0063(8)
C5 0.0324(11) 0.0464(13) 0.0298(11) 0.0032(9) -0.0022(9) 0.0096(9)
C6 0.0351(12) 0.0605(16) 0.0412(14) 0.0003(12) -0.0064(10) 0.0160(11)
C7 0.0498(14) 0.0382(12) 0.0334(12) 0.0010(9) -0.0088(10) 0.0148(10)
C8 0.0508(14) 0.0344(12) 0.0297(11) 0.0053(9) -0.0038(10) 0.0072(10)
C9 0.0397(11) 0.0291(10) 0.0282(11) 0.0017(8) -0.0047(9) 0.0043(9)
N1 0.0524(13) 0.0504(12) 0.0350(11) 0.0023(9) -0.0039(9) 0.0199(10)
O1 0.0784(16) 0.135(2) 0.0389(12) 0.0099(13) 0.0067(11) 0.0626(16)

loop_
_atom_type_symbol
_atom_type_description
_atom_type_scat_dispersion_real
_atom_type_scat_dispersion_imag
_atom_type_scat_source
C C 0.0181 0.0091 'International Tables Vol C Tables 4.2.6.8 and 6.1.1.4'
H H 0.0000 0.0000 'International Tables Vol C Tables 4.2.6.8 and 6.1.1.4'
N N 0.0311 0.0180 'International Tables Vol C Tables 4.2.6.8 and 6.1.1.4'
O O 0.0492 0.0322 'International Tables Vol C Tables 4.2.6.8 and 6.1.1.4'

loop_
_geom_angle_atom_site_label_1
_geom_angle_atom_site_label_2
_geom_angle_atom_site_label_3
_geom_angle_site_symmetry_1
_geom_angle_site_symmetry_3
_geom_angle
_geom_angle_publ_flag
C2 C1 C2 . 2_665 111.62(19) y
C2 C1 H1A . . 109.3 ?
C2 C1 H1A 2_665 . 109.3 ?
C2 C1 H1B . . 109.3 ?
C2 C1 H1B 2_665 . 109.3 ?
H1A C1 H1B . . 108.0 ?
C4 C2 C1 . . 107.99(14) y
C4 C2 C3 . 7_575 110.74(15) y
C1 C2 C3 . 7_575 108.43(14) y
C4 C2 C3 . . 112.12(15) y
C1 C2 C3 . . 108.61(14) y
C3 C2 C3 7_575 . 108.85(12) y
C2 C3 C2 8_755 . 110.88(17) y
C2 C3 H3A 8_755 . 109.5 ?
C2 C3 H3A . . 109.5 ?
C2 C3 H3B 8_755 . 109.5 ?
C2 C3 H3B . . 109.5 ?
H3A C3 H3B . . 108.1 ?
C5 C4 C9 . . 116.88(19) y
C5 C4 C2 . . 123.22(18) y
C9 C4 C2 . . 119.82(18) y
C6 C5 C4 . . 121.6(2) y
C6 C5 H5 . . 119.2 ?
C4 C5 H5 . . 119.2 ?
C5 C6 C7 . . 120.1(2) y
C5 C6 H6 . . 120.0 ?
C7 C6 H6 . . 120.0 ?
C6 C7 C8 . . 120.0(2) y
C6 C7 N1 . . 116.6(2) y
C8 C7 N1 . . 123.4(2) y
C9 C8 C7 . . 118.8(2) y
C9 C8 H8 . . 120.6 ?
C7 C8 H8 . . 120.6 ?
C8 C9 C4 . . 122.6(2) y
C8 C9 H9 . . 118.7 ?
C4 C9 H9 . . 118.7 ?
O1 N1 N1 . 5_766 122.6(3) y
O1 N1 C7 . . 116.8(2) y
N1 N1 C7 5_766 . 120.6(3) y

loop_
_geom_bond_atom_site_label_1
_geom_bond_atom_site_label_2
_geom_bond_site_symmetry_2
_geom_bond_distance
_geom_bond_publ_flag
C1 C2 . 1.537(2) y
C1 C2 2_665 1.537(2) y
C1 H1a . 0.9900 ?
C1 H1b . 0.9900 ?
C2 C4 . 1.531(2) y
C2 C3 7_575 1.542(2) y
C2 C3 . 1.543(3) y
C3 C2 8_755 1.542(2) y
C3 H3a . 0.9900 ?
C3 H3b . 0.9900 ?
C4 C5 . 1.395(3) y
C4 C9 . 1.401(3) y
C5 C6 . 1.384(3) y
C5 H5 . 0.9500 ?
C6 C7 . 1.390(4) y
C6 H6 . 0.9500 ?
C7 C8 . 1.392(4) y
C7 N1 . 1.453(3) y
C8 C9 . 1.386(3) y
C8 H8 . 0.9500 ?
C9 H9 . 0.9500 ?
N1 O1 . 1.268(3) y
N1 N1 5_766 1.304(4) y

loop_
_platon_squeeze_void_nr
_platon_squeeze_void_average_x
_platon_squeeze_void_average_y
_platon_squeeze_void_average_z
_platon_squeeze_void_volume
_platon_squeeze_void_count_electrons
1 0.250 0.750 -0.044 301.1 89.8
2 0.750 0.250 -0.029 301.1 89.8
